data_2311905
loop_
_publ_author_name
'Szczesio, Ma\/lgorzata'
'Olczak, Andrzej'
'Gobis, Katarzyna'
'G\/l\'owka, Marek L'

_publ_section_title
;
 Planarity of benzoylthiocarbazate tuberculostatics. IV. Polymorphs of
 N'-(1,3-dithiolan-2-ylidene)-4-nitrobenzohydrazide.
;
_journal_coeditor_code FN3245
_journal_issue 'Pt 10'
_journal_name_full 'Acta crystallographica. Section C, Structural chemistry'
_journal_page_first 797
_journal_page_last 802
_journal_paper_doi 10.1107/S2053229617012566
_journal_volume 73
_journal_year 2017
_chemical_formula_moiety 'C10 H9 N3 O3 S2'
_chemical_formula_sum 'C10 H9 N3 O3 S2'
_chemical_formula_weight 283.32
_space_group_crystal_system triclinic
_space_group_IT_number 2
_space_group_name_Hall '-P 1'
_space_group_name_H-M_alt 'P -1'
_atom_sites_solution_hydrogens mixed
_audit_creation_method SHELXL-2014/7
_cell_angle_alpha 96.8770(10)
_cell_angle_beta 95.134(2)
_cell_angle_gamma 96.3060(10)
_cell_formula_units_Z 2
_cell_length_a 5.0506(2)
_cell_length_b 8.0441(3)
_cell_length_c 14.1954(5)
_cell_measurement_reflns_used 6181
_cell_measurement_temperature 100(2)
_cell_measurement_theta_max 70.5715
_cell_measurement_theta_min 5.581
_cell_volume 566.02(4)
_computing_cell_refinement
;
SAINT-Plus (Bruker, 2003)
;
_computing_data_collection
;
APEX2 (Bruker, 2002)
;
_computing_data_reduction
;
SAINT-Plus (Bruker, 2003)
;
_computing_molecular_graphics
;
PLATON (Spek, 2009) and Mercury (Macrae <i>et al.</i>,  2006)
;
_computing_publication_material
;
PLATON (Spek, 2009)
;
_computing_structure_refinement
;
SHELXL97 (Sheldrick, 2008)
;
_computing_structure_solution
;
SHELXS97 (Sheldrick, 2008)
;
_diffrn_ambient_temperature 100(2)
_diffrn_measured_fraction_theta_full 0.961
_diffrn_measured_fraction_theta_max 0.947
_diffrn_measurement_device_type 'Bruker SMART APEXII CCD'
_diffrn_measurement_method '\w scan'
_diffrn_radiation_type CuK\a
_diffrn_radiation_wavelength 1.54178
_diffrn_reflns_av_R_equivalents 0.0259
_diffrn_reflns_limit_h_max 6
_diffrn_reflns_limit_h_min -6
_diffrn_reflns_limit_k_max 9
_diffrn_reflns_limit_k_min -9
_diffrn_reflns_limit_l_max 16
_diffrn_reflns_limit_l_min -17
_diffrn_reflns_number 6795
_diffrn_reflns_theta_full 67.679
_diffrn_reflns_theta_max 70.561
_diffrn_reflns_theta_min 3.153
_exptl_absorpt_coefficient_mu 4.338
_exptl_absorpt_correction_T_max 0.7534
_exptl_absorpt_correction_T_min 0.5699
_exptl_absorpt_correction_type multi-scan
_exptl_absorpt_process_details
;
(SADABS; Sheldrick, 2003)
;
_exptl_crystal_colour colourless
_exptl_crystal_density_diffrn 1.662
_exptl_crystal_description plate
_exptl_crystal_F_000 292
_exptl_crystal_size_max 0.928
_exptl_crystal_size_mid 0.075
_exptl_crystal_size_min 0.030
_refine_diff_density_max 0.351
_refine_diff_density_min -0.336
_refine_ls_extinction_coef 0.0109(9)
_refine_ls_extinction_expression Fc^*^=kFc[1+0.001xFc^2^\l^3^/sin(2\q)]^-1/4^
_refine_ls_extinction_method
;
SHELXL-2016/6 (Sheldrick, 2015)
;
_refine_ls_goodness_of_fit_ref 1.088
_refine_ls_hydrogen_treatment mixed
_refine_ls_matrix_type full
_refine_ls_number_parameters 167
_refine_ls_number_reflns 2044
_refine_ls_number_restraints 0
_refine_ls_restrained_S_all 1.088
_refine_ls_R_factor_all 0.0265
_refine_ls_R_factor_gt 0.0263
_refine_ls_shift/su_max 0.001
_refine_ls_shift/su_mean 0.000
_refine_ls_structure_factor_coef Fsqd
_refine_ls_weighting_details 'w=1/[\s^2^(Fo^2^)+(0.0378P)^2^+0.3785P] where P=(Fo^2^+2Fc^2^)/3'
_refine_ls_weighting_scheme calc
_refine_ls_wR_factor_gt 0.0717
_refine_ls_wR_factor_ref 0.0720
_reflns_number_gt 2013
_reflns_number_total 2044
_reflns_threshold_expression 'I > 2\s(I)'
_cod_data_source_file fn3245sup1.cif
_cod_data_source_block I2
_cod_database_code 2311905
_shelx_space_group_comment
;
The symmetry employed for this shelxl refinement is uniquely defined
by the following loop, which should always be used as a source of
symmetry information in preference to the above space-group names.
They are only intended as comments.
;
_shelx_estimated_absorpt_t_min 0.108
_shelx_estimated_absorpt_t_max 0.881

loop_
_space_group_symop_operation_xyz
'x, y, z'
'-x, -y, -z'

loop_
_atom_site_type_symbol
_atom_site_label
_atom_site_fract_x
_atom_site_fract_y
_atom_site_fract_z
_atom_site_U_iso_or_equiv
_atom_site_adp_type
_atom_site_calc_flag
_atom_site_occupancy
C C1 0.9519(3) 0.83114(17) 0.23898(10) 0.0104(3) Uani d 1
C C4 1.2380(3) 0.79658(17) 0.46338(10) 0.0110(3) Uani d 1
C C11 0.6246(3) 0.67488(18) 0.09203(10) 0.0141(3) Uani d 1
H H11A 0.724453 0.584755 0.068911 0.017 Uiso calc 1
H H11B 0.439253 0.646726 0.065250 0.017 Uiso calc 1
C C21 0.7408(3) 0.84032(18) 0.06236(10) 0.0128(3) Uani d 1
H H21A 0.619648 0.924802 0.072605 0.015 Uiso calc 1
H H21B 0.768383 0.825242 -0.004732 0.015 Uiso calc 1
C C41 1.1675(3) 0.76173(17) 0.56009(10) 0.0105(3) Uani d 1
C C42 1.3559(3) 0.82985(18) 0.63692(10) 0.0122(3) Uani d 1
H H42 1.510037 0.896660 0.626419 0.015 Uiso calc 1
C C43 1.3146(3) 0.79855(18) 0.72838(10) 0.0127(3) Uani d 1
H H43 1.438497 0.844206 0.779928 0.015 Uiso calc 1
C C44 1.0841(3) 0.69744(17) 0.74134(10) 0.0111(3) Uani d 1
C C45 0.8932(3) 0.62754(17) 0.66716(10) 0.0121(3) Uani d 1
H H45 0.741234 0.559278 0.678181 0.015 Uiso calc 1
C C46 0.9349(3) 0.66220(17) 0.57555(10) 0.0115(3) Uani d 1
H H46 0.807768 0.619030 0.524546 0.014 Uiso calc 1
N N2 1.1079(2) 0.87801(15) 0.31583(8) 0.0119(3) Uani d 1
N N3 1.0335(2) 0.81433(15) 0.39825(8) 0.0111(3) Uani d 1
H H3 0.881(4) 0.815(2) 0.4118(13) 0.013 Uiso d 1
N N4 1.0417(3) 0.66466(15) 0.83894(9) 0.0138(3) Uani d 1
O O5 1.4725(2) 0.80828(14) 0.44588(7) 0.0160(2) Uani d 1
O O41 1.2166(2) 0.72301(13) 0.90382(7) 0.0177(2) Uani d 1
O O42 0.8325(2) 0.58172(15) 0.85171(8) 0.0234(3) Uani d 1
S S1 0.64609(7) 0.69932(4) 0.22165(2) 0.01259(13) Uani d 1
S S2 1.05729(7) 0.90621(4) 0.13483(2) 0.01304(13) Uani d 1

loop_
_atom_site_aniso_label
_atom_site_aniso_U_11
_atom_site_aniso_U_22
_atom_site_aniso_U_33
_atom_site_aniso_U_12
_atom_site_aniso_U_13
_atom_site_aniso_U_23
C1 0.0115(7) 0.0106(6) 0.0100(6) 0.0036(5) 0.0023(5) 0.0015(5)
C4 0.0125(7) 0.0098(6) 0.0101(7) 0.0019(5) 0.0002(5) -0.0004(5)
C11 0.0188(7) 0.0145(7) 0.0078(6) 0.0019(6) -0.0026(6) 0.0002(5)
C21 0.0138(7) 0.0158(7) 0.0086(6) 0.0031(6) -0.0009(6) 0.0015(5)
C41 0.0126(7) 0.0101(6) 0.0097(6) 0.0055(5) 0.0011(5) 0.0015(5)
C42 0.0117(7) 0.0120(7) 0.0129(7) 0.0014(5) 0.0008(6) 0.0016(5)
C43 0.0142(7) 0.0125(7) 0.0104(7) 0.0023(5) -0.0020(6) -0.0006(5)
C44 0.0165(7) 0.0101(6) 0.0081(6) 0.0052(5) 0.0025(6) 0.0019(5)
C45 0.0127(7) 0.0110(7) 0.0130(7) 0.0020(5) 0.0023(6) 0.0022(5)
C46 0.0125(7) 0.0116(6) 0.0100(7) 0.0030(5) -0.0012(5) -0.0003(5)
N2 0.0123(6) 0.0152(6) 0.0087(6) 0.0018(5) 0.0010(5) 0.0030(4)
N3 0.0098(6) 0.0160(6) 0.0081(6) 0.0018(5) 0.0019(5) 0.0027(4)
N4 0.0195(6) 0.0118(6) 0.0107(6) 0.0035(5) 0.0018(5) 0.0018(5)
O5 0.0114(5) 0.0259(6) 0.0122(5) 0.0050(4) 0.0020(4) 0.0050(4)
O41 0.0232(6) 0.0196(5) 0.0092(5) 0.0024(4) -0.0031(4) 0.0017(4)
O42 0.0257(6) 0.0284(6) 0.0147(5) -0.0085(5) 0.0055(5) 0.0048(4)
S1 0.0136(2) 0.0149(2) 0.00805(19) -0.00273(14) -0.00096(14) 0.00199(13)
S2 0.0120(2) 0.0187(2) 0.00858(19) 0.00005(14) 0.00076(14) 0.00433(13)

loop_
_atom_type_symbol
_atom_type_description
_atom_type_scat_dispersion_real
_atom_type_scat_dispersion_imag
_atom_type_scat_source
C C 0.0181 0.0091 'International Tables Vol C Tables 4.2.6.8 and 6.1.1.4'
H H 0.0000 0.0000 'International Tables Vol C Tables 4.2.6.8 and 6.1.1.4'
N N 0.0311 0.0180 'International Tables Vol C Tables 4.2.6.8 and 6.1.1.4'
O O 0.0492 0.0322 'International Tables Vol C Tables 4.2.6.8 and 6.1.1.4'
S S 0.3331 0.5567 'International Tables Vol C Tables 4.2.6.8 and 6.1.1.4'

loop_
_geom_angle_atom_site_label_1
_geom_angle_atom_site_label_2
_geom_angle_atom_site_label_3
_geom_angle
N2 C1 S1 128.98(11)
N2 C1 S2 116.29(11)
S1 C1 S2 114.73(8)
O5 C4 N3 122.70(13)
O5 C4 C41 120.21(12)
N3 C4 C41 117.10(12)
C21 C11 S1 108.04(9)
C21 C11 H11A 110.1
S1 C11 H11A 110.1
C21 C11 H11B 110.1
S1 C11 H11B 110.1
H11A C11 H11B 108.4
C11 C21 S2 107.18(9)
C11 C21 H21A 110.3
S2 C21 H21A 110.3
C11 C21 H21B 110.3
S2 C21 H21B 110.3
H21A C21 H21B 108.5
C46 C41 C42 120.04(13)
C46 C41 C4 123.86(12)
C42 C41 C4 116.06(13)
C43 C42 C41 120.38(14)
C43 C42 H42 119.8
C41 C42 H42 119.8
C42 C43 C44 118.29(13)
C42 C43 H43 120.9
C44 C43 H43 120.9
C45 C44 C43 123.04(13)
C45 C44 N4 119.01(13)
C43 C44 N4 117.95(12)
C44 C45 C46 118.14(13)
C44 C45 H45 120.9
C46 C45 H45 120.9
C45 C46 C41 120.09(13)
C45 C46 H46 120.0
C41 C46 H46 120.0
C1 N2 N3 117.14(12)
C4 N3 N2 115.61(12)
C4 N3 H3 122.1(13)
N2 N3 H3 120.0(13)
O42 N4 O41 123.18(12)
O42 N4 C44 118.42(12)
O41 N4 C44 118.40(12)
C1 S1 C11 95.16(7)
C1 S2 C21 95.48(7)

loop_
_geom_bond_atom_site_label_1
_geom_bond_atom_site_label_2
_geom_bond_distance
C1 N2 1.2788(19)
C1 S1 1.7552(14)
C1 S2 1.7657(14)
C4 O5 1.2279(18)
C4 N3 1.3546(18)
C4 C41 1.4991(19)
C11 C21 1.517(2)
C11 S1 1.8190(14)
C11 H11A 0.9700
C11 H11B 0.9700
C21 S2 1.8121(14)
C21 H21A 0.9700
C21 H21B 0.9700
C41 C46 1.397(2)
C41 C42 1.397(2)
C42 C43 1.381(2)
C42 H42 0.9300
C43 C44 1.385(2)
C43 H43 0.9300
C44 C45 1.383(2)
C44 N4 1.4706(18)
C45 C46 1.391(2)
C45 H45 0.9300
C46 H46 0.9300
N2 N3 1.3975(17)
N3 H3 0.81(2)
N4 O42 1.2259(17)
N4 O41 1.2283(16)

loop_
_geom_hbond_atom_site_label_D
_geom_hbond_atom_site_label_H
_geom_hbond_atom_site_label_A
_geom_hbond_site_symmetry_A
_geom_hbond_distance_DH
_geom_hbond_distance_HA
_geom_hbond_distance_DA
_geom_hbond_angle_DHA
N3 H3 O5 1_455 0.81(2) 2.16(2) 2.9676(16) 178.2(18)
